data_1512614
loop_
_publ_author_name
'Constantine A. Stewart'
'Diane A. Dickie'
'Richard A. Kemp'

_publ_section_title
;
 Investigation of metal cyclam complexes as potential catalysts for the
 production of dimethyl carbonate
;
_journal_name_full
;
Inorganica Chimica Acta
;
_journal_page_first 268
_journal_page_last 276
_journal_paper_doi 10.1016/j.ica.2012.03.025
_journal_volume 392
_journal_year 2012
_chemical_formula_sum 'C16 H29 Cd Cl2 N5 O8'
_chemical_formula_weight 602.74
_space_group_IT_number 14
_symmetry_cell_setting monoclinic
_symmetry_space_group_name_Hall '-P 2ybc'
_symmetry_space_group_name_H-M 'P 1 21/c 1'
_atom_sites_solution_hydrogens geom
_atom_sites_solution_primary direct
_atom_sites_solution_secondary difmap
_cell_angle_alpha 90.00
_cell_angle_beta 123.926(4)
_cell_angle_gamma 90.00
_cell_formula_units_Z 4
_cell_length_a 8.4545(5)
_cell_length_b 25.9833(14)
_cell_length_c 12.9443(7)
_cell_measurement_reflns_used 7541
_cell_measurement_temperature 228(2)
_cell_measurement_theta_max 22.57
_cell_measurement_theta_min 2.46
_cell_volume 2359.5(3)
_computing_cell_refinement 'Bruker SAINT'
_computing_data_collection 'Bruker APEX2'
_computing_data_reduction 'Bruker SAINT'
_computing_molecular_graphics 'Bruker SHELXTL'
_computing_publication_material 'Bruker SHELXTL'
_computing_structure_refinement 'SHELXL-97 (Sheldrick, 2008)'
_computing_structure_solution 'SHELXS-97 (Sheldrick, 2008)'
_diffrn_ambient_temperature 228(2)
_diffrn_measured_fraction_theta_full 0.999
_diffrn_measured_fraction_theta_max 0.999
_diffrn_measurement_device_type 'Bruker APEX-II CCD'
_diffrn_measurement_method '\f and \w scans'
_diffrn_radiation_monochromator graphite
_diffrn_radiation_source 'fine-focus sealed tube'
_diffrn_radiation_type MoK\a
_diffrn_radiation_wavelength 0.71073
_diffrn_reflns_av_R_equivalents 0.1106
_diffrn_reflns_av_sigmaI/netI 0.1103
_diffrn_reflns_limit_h_max 10
_diffrn_reflns_limit_h_min -10
_diffrn_reflns_limit_k_max 32
_diffrn_reflns_limit_k_min -32
_diffrn_reflns_limit_l_max 16
_diffrn_reflns_limit_l_min -16
_diffrn_reflns_number 36301
_diffrn_reflns_theta_full 26.73
_diffrn_reflns_theta_max 26.73
_diffrn_reflns_theta_min 2.46
_exptl_absorpt_coefficient_mu 1.203
_exptl_absorpt_correction_T_max 0.9729
_exptl_absorpt_correction_T_min 0.8892
_exptl_absorpt_correction_type multi-scan
_exptl_absorpt_process_details 'Bruker, SADABS'
_exptl_crystal_colour colourless
_exptl_crystal_density_diffrn 1.697
_exptl_crystal_density_method 'not measured'
_exptl_crystal_description chip
_exptl_crystal_F_000 1224
_exptl_crystal_size_max 0.10
_exptl_crystal_size_mid 0.07
_exptl_crystal_size_min 0.02
_refine_diff_density_max 0.976
_refine_diff_density_min -1.234
_refine_diff_density_rms 0.246
_refine_ls_extinction_method none
_refine_ls_goodness_of_fit_ref 1.057
_refine_ls_hydrogen_treatment constr
_refine_ls_matrix_type full
_refine_ls_number_parameters 289
_refine_ls_number_reflns 5020
_refine_ls_number_restraints 0
_refine_ls_restrained_S_all 1.057
_refine_ls_R_factor_all 0.1484
_refine_ls_R_factor_gt 0.0608
_refine_ls_shift/su_max 0.001
_refine_ls_shift/su_mean 0.000
_refine_ls_structure_factor_coef Fsqd
_refine_ls_weighting_details 'calc w=1/[\s^2^(Fo^2^)+(0.0930P)^2^+0.0000P] where P=(Fo^2^+2Fc^2^)/3'
_refine_ls_weighting_scheme calc
_refine_ls_wR_factor_gt 0.1426
_refine_ls_wR_factor_ref 0.1912
_reflns_number_gt 2614
_reflns_number_total 5020
_reflns_threshold_expression >2sigma(I)
_cod_data_source_file ICA-2012-392-268-276-5.cif
_cod_data_source_block rkdd57m
_cod_depositor_comments
;
The following automatic conversions were performed:

'_symmetry_cell_setting' value 'Monoclinic' changed to 'monoclinic'
according to the built-in table from CIF Core dictionary named
'cif_core.dic' version 2.4.1 from 2010-06-29.

Automatic conversion script
Id: cif_fix_values 1891 2012-01-12 08:04:46Z andrius 
;
_cod_original_cell_volume 2359.5(2)
_cod_original_sg_symbol_H-M P2(1)/c
_cod_database_code 1512614

loop_
_symmetry_equiv_pos_as_xyz
'x, y, z'
'-x, y+1/2, -z+1/2'
'-x, -y, -z'
'x, -y-1/2, z-1/2'

loop_
_atom_site_label
_atom_site_type_symbol
_atom_site_fract_x
_atom_site_fract_y
_atom_site_fract_z
_atom_site_U_iso_or_equiv
_atom_site_adp_type
_atom_site_occupancy
_atom_site_symmetry_multiplicity
_atom_site_calc_flag
_atom_site_refinement_flags
Cd1 Cd 0.08253(9) 0.88640(2) 0.37273(5) 0.0411(2) Uani 1 1 d .
N1 N -0.0848(9) 0.8456(2) 0.1765(6) 0.0423(16) Uani 1 1 d .
N2 N -0.0840(9) 0.8403(3) 0.4346(6) 0.0483(18) Uani 1 1 d .
H2C H -0.1857 0.8603 0.4174 0.058 Uiso 1 1 d R
N3 N 0.2763(11) 0.8963(3) 0.5836(6) 0.055(2) Uani 1 1 d .
H3C H 0.3095 0.9305 0.6005 0.066 Uiso 1 1 d R
N4 N 0.3270(9) 0.8554(3) 0.3629(6) 0.0509(18) Uani 1 1 d .
H4C H 0.3695 0.8829 0.3401 0.061 Uiso 1 1 d R
N5 N -0.0260(9) 0.9513(2) 0.2346(6) 0.0423(16) Uani 1 1 d .
C1 C -0.1789(12) 0.7950(3) 0.1697(7) 0.051(2) Uani 1 1 d .
H1A H -0.0805 0.7683 0.2071 0.062 Uiso 1 1 calc R
H1B H -0.2684 0.7861 0.0818 0.062 Uiso 1 1 calc R
C2 C -0.2854(12) 0.7937(3) 0.2325(8) 0.055(2) Uani 1 1 d .
H2A H -0.3635 0.8248 0.2092 0.066 Uiso 1 1 calc R
H2B H -0.3724 0.7641 0.1999 0.066 Uiso 1 1 calc R
C3 C -0.1630(13) 0.7900(3) 0.3725(8) 0.055(2) Uani 1 1 d .
H3A H -0.2393 0.7756 0.4012 0.065 Uiso 1 1 calc R
H3B H -0.0575 0.7662 0.3975 0.065 Uiso 1 1 calc R
C4 C 0.0405(13) 0.8356(4) 0.5700(7) 0.058(2) Uani 1 1 d .
H4A H 0.1292 0.8070 0.5919 0.070 Uiso 1 1 calc R
H4B H -0.0366 0.8280 0.6031 0.070 Uiso 1 1 calc R
C5 C 0.1507(15) 0.8838(4) 0.6280(8) 0.064(3) Uani 1 1 d .
H5A H 0.2293 0.8799 0.7187 0.077 Uiso 1 1 calc R
H5B H 0.0621 0.9124 0.6075 0.077 Uiso 1 1 calc R
C6 C 0.4552(14) 0.8657(4) 0.6488(8) 0.075(3) Uani 1 1 d .
H6A H 0.4236 0.8296 0.6512 0.090 Uiso 1 1 calc R
H6B H 0.5369 0.8778 0.7349 0.090 Uiso 1 1 calc R
C7 C 0.5653(13) 0.8685(4) 0.5896(9) 0.072(3) Uani 1 1 d .
H7A H 0.6975 0.8586 0.6520 0.087 Uiso 1 1 calc R
H7B H 0.5669 0.9044 0.5671 0.087 Uiso 1 1 calc R
C8 C 0.4927(12) 0.8357(4) 0.4751(8) 0.061(3) Uani 1 1 d .
H8A H 0.5952 0.8318 0.4616 0.073 Uiso 1 1 calc R
H8B H 0.4628 0.8014 0.4911 0.073 Uiso 1 1 calc R
C9 C 0.2418(13) 0.8188(3) 0.2556(8) 0.057(2) Uani 1 1 d .
H9A H 0.2204 0.7855 0.2813 0.069 Uiso 1 1 calc R
H9B H 0.3313 0.8136 0.2311 0.069 Uiso 1 1 calc R
C10 C 0.0567(11) 0.8388(4) 0.1464(7) 0.051(2) Uani 1 1 d .
H10A H 0.0787 0.8718 0.1200 0.061 Uiso 1 1 calc R
H10B H 0.0072 0.8146 0.0769 0.061 Uiso 1 1 calc R
C11 C -0.2329(12) 0.8824(3) 0.0915(8) 0.050(2) Uani 1 1 d .
H11A H -0.3410 0.8795 0.0998 0.060 Uiso 1 1 calc R
H11B H -0.2785 0.8734 0.0056 0.060 Uiso 1 1 calc R
C12 C -0.1628(12) 0.9373(3) 0.1165(7) 0.046(2) Uani 1 1 d .
C13 C -0.2410(13) 0.9733(3) 0.0216(8) 0.061(3) Uani 1 1 d .
H13A H -0.3341 0.9631 -0.0604 0.073 Uiso 1 1 calc R
C14 C -0.1837(16) 1.0241(4) 0.0462(9) 0.075(3) Uani 1 1 d .
H14A H -0.2367 1.0488 -0.0179 0.090 Uiso 1 1 calc R
C15 C -0.0445(15) 1.0380(4) 0.1692(9) 0.068(3) Uani 1 1 d .
H15A H -0.0026 1.0723 0.1900 0.081 Uiso 1 1 calc R
C16 C 0.0292(12) 1.0002(3) 0.2589(8) 0.047(2) Uani 1 1 d .
H16A H 0.1234 1.0094 0.3415 0.056 Uiso 1 1 calc R
Cl1 Cl 0.6162(4) 0.96399(8) 0.3348(2) 0.0614(7) Uani 1 1 d .
O1 O 0.803(2) 0.9610(5) 0.4304(10) 0.223(8) Uani 1 1 d .
O2 O 0.5626(14) 0.9173(3) 0.2752(8) 0.122(3) Uani 1 1 d .
O3 O 0.6044(15) 1.0031(3) 0.2590(8) 0.136(4) Uani 1 1 d .
O4 O 0.520(3) 0.9776(6) 0.3848(19) 0.251(8) Uani 1 1 d .
Cl2 Cl 0.2342(3) 0.68656(7) 0.43185(17) 0.0444(5) Uani 1 1 d .
O5 O 0.3466(10) 0.6930(3) 0.3825(6) 0.0750(19) Uani 1 1 d .
O6 O 0.0391(8) 0.6793(2) 0.3345(5) 0.0677(19) Uani 1 1 d .
O7 O 0.2551(8) 0.7318(2) 0.5027(5) 0.0574(16) Uani 1 1 d .
O8 O 0.3007(9) 0.6425(2) 0.5137(5) 0.0671(18) Uani 1 1 d .

loop_
_atom_site_aniso_label
_atom_site_aniso_U_11
_atom_site_aniso_U_22
_atom_site_aniso_U_33
_atom_site_aniso_U_23
_atom_site_aniso_U_13
_atom_site_aniso_U_12
Cd1 0.0531(4) 0.0371(4) 0.0302(3) 0.0006(3) 0.0214(3) 0.0027(3)
N1 0.060(4) 0.027(3) 0.037(3) -0.004(3) 0.024(3) 0.006(3)
N2 0.049(4) 0.054(4) 0.046(4) 0.010(3) 0.029(4) 0.013(3)
N3 0.074(5) 0.043(4) 0.034(4) -0.006(3) 0.020(4) 0.001(4)
N4 0.047(4) 0.055(4) 0.061(5) 0.007(4) 0.036(4) 0.000(4)
N5 0.056(4) 0.032(4) 0.039(4) 0.003(3) 0.026(3) 0.001(3)
C1 0.062(6) 0.039(5) 0.038(4) -0.001(4) 0.019(4) -0.002(4)
C2 0.056(6) 0.040(5) 0.071(6) -0.002(4) 0.036(5) -0.006(4)
C3 0.057(6) 0.047(5) 0.068(6) 0.013(5) 0.039(5) 0.009(4)
C4 0.069(6) 0.078(7) 0.038(5) 0.003(5) 0.036(5) 0.005(5)
C5 0.093(8) 0.070(7) 0.031(4) 0.007(5) 0.036(5) 0.020(6)
C6 0.068(7) 0.087(8) 0.038(5) 0.004(5) 0.010(5) 0.002(6)
C7 0.041(5) 0.098(8) 0.059(6) 0.016(6) 0.016(5) -0.007(5)
C8 0.038(5) 0.081(7) 0.069(6) 0.012(6) 0.033(5) 0.004(5)
C9 0.074(6) 0.055(6) 0.060(6) -0.005(5) 0.048(5) 0.001(5)
C10 0.045(5) 0.070(6) 0.042(5) 0.002(4) 0.027(4) 0.007(4)
C11 0.054(5) 0.039(5) 0.040(5) -0.002(4) 0.015(4) -0.003(4)
C12 0.055(5) 0.044(5) 0.039(5) 0.006(4) 0.026(4) 0.012(4)
C13 0.073(7) 0.048(6) 0.039(5) 0.006(4) 0.018(5) 0.006(5)
C14 0.118(9) 0.053(6) 0.053(6) 0.019(5) 0.047(7) 0.021(6)
C15 0.096(8) 0.044(6) 0.066(6) 0.000(5) 0.047(6) 0.001(5)
C16 0.059(6) 0.036(5) 0.051(5) -0.004(4) 0.034(5) 0.004(4)
Cl1 0.0843(18) 0.0402(13) 0.0546(14) 0.0012(11) 0.0356(14) -0.0026(12)
O1 0.207(13) 0.215(13) 0.076(7) -0.001(8) -0.027(8) 0.028(11)
O2 0.171(9) 0.056(5) 0.124(7) -0.031(5) 0.072(7) -0.020(5)
O3 0.173(9) 0.068(5) 0.103(7) 0.028(5) 0.038(7) -0.018(6)
O4 0.310(19) 0.207(14) 0.42(2) -0.021(15) 0.32(2) 0.045(13)
Cl2 0.0497(12) 0.0396(11) 0.0376(10) -0.0009(9) 0.0205(10) 0.0032(9)
O5 0.095(5) 0.080(5) 0.072(4) -0.001(4) 0.061(4) 0.001(4)
O6 0.062(4) 0.066(4) 0.051(4) -0.005(3) 0.017(3) 0.003(3)
O7 0.068(4) 0.036(3) 0.062(4) -0.015(3) 0.032(3) -0.002(3)
O8 0.076(4) 0.042(4) 0.067(4) 0.014(3) 0.030(4) 0.009(3)

loop_
_atom_type_symbol
_atom_type_description
_atom_type_scat_dispersion_real
_atom_type_scat_dispersion_imag
_atom_type_scat_source
C C 0.0033 0.0016 'International Tables Vol C Tables 4.2.6.8 and 6.1.1.4'
H H 0.0000 0.0000 'International Tables Vol C Tables 4.2.6.8 and 6.1.1.4'
Cd Cd -0.8075 1.2024 'International Tables Vol C Tables 4.2.6.8 and 6.1.1.4'
Cl Cl 0.1484 0.1585 'International Tables Vol C Tables 4.2.6.8 and 6.1.1.4'
N N 0.0061 0.0033 'International Tables Vol C Tables 4.2.6.8 and 6.1.1.4'
O O 0.0106 0.0060 'International Tables Vol C Tables 4.2.6.8 and 6.1.1.4'

loop_
_geom_angle_atom_site_label_1
_geom_angle_atom_site_label_2
_geom_angle_atom_site_label_3
_geom_angle
N5 Cd1 N3 124.6(2)
N5 Cd1 N4 101.6(2)
N3 Cd1 N4 92.2(3)
N5 Cd1 N2 127.5(2)
N3 Cd1 N2 79.3(3)
N4 Cd1 N2 125.6(2)
N5 Cd1 N1 75.4(2)
N3 Cd1 N1 159.6(2)
N4 Cd1 N1 78.4(2)
N2 Cd1 N1 91.4(2)
C10 N1 C11 111.2(7)
C10 N1 C1 111.2(6)
C11 N1 C1 108.7(6)
C10 N1 Cd1 104.7(5)
C11 N1 Cd1 105.2(4)
C1 N1 Cd1 115.7(5)
C4 N2 C3 112.5(7)
C4 N2 Cd1 106.8(5)
C3 N2 Cd1 116.6(5)
C6 N3 C5 112.4(7)
C6 N3 Cd1 116.3(6)
C5 N3 Cd1 104.2(5)
C8 N4 C9 113.9(7)
C8 N4 Cd1 118.1(5)
C9 N4 Cd1 107.1(5)
C16 N5 C12 119.4(7)
C16 N5 Cd1 126.5(5)
C12 N5 Cd1 114.1(5)
N1 C1 C2 116.1(7)
C3 C2 C1 115.6(7)
N2 C3 C2 113.2(7)
N2 C4 C5 111.4(7)
C4 C5 N3 111.5(7)
N3 C6 C7 114.1(8)
C6 C7 C8 116.4(8)
N4 C8 C7 115.1(8)
N4 C9 C10 111.4(7)
N1 C10 C9 111.7(7)
N1 C11 C12 112.7(7)
N5 C12 C13 120.2(8)
N5 C12 C11 118.9(7)
C13 C12 C11 120.9(7)
C14 C13 C12 120.6(8)
C13 C14 C15 118.3(8)
C16 C15 C14 118.2(9)
N5 C16 C15 123.3(8)
O4 Cl1 O1 106.4(11)
O4 Cl1 O2 114.1(9)
O1 Cl1 O2 108.3(7)
O4 Cl1 O3 109.1(9)
O1 Cl1 O3 106.1(8)
O2 Cl1 O3 112.5(6)
O5 Cl2 O6 110.7(4)
O5 Cl2 O7 108.3(4)
O6 Cl2 O7 110.0(4)
O5 Cl2 O8 109.9(4)
O6 Cl2 O8 109.2(4)
O7 Cl2 O8 108.7(4)

loop_
_geom_bond_atom_site_label_1
_geom_bond_atom_site_label_2
_geom_bond_distance
Cd1 N5 2.248(6)
Cd1 N3 2.282(6)
Cd1 N4 2.287(7)
Cd1 N2 2.306(7)
Cd1 N1 2.359(6)
N1 C10 1.461(10)
N1 C11 1.468(10)
N1 C1 1.512(10)
N2 C4 1.462(10)
N2 C3 1.483(10)
N3 C6 1.486(12)
N3 C5 1.498(12)
N4 C8 1.437(10)
N4 C9 1.494(10)
N5 C16 1.329(10)
N5 C12 1.354(10)
C1 C2 1.514(12)
C2 C3 1.507(12)
C4 C5 1.489(12)
C6 C7 1.502(13)
C7 C8 1.512(13)
C9 C10 1.499(11)
C11 C12 1.509(11)
C12 C13 1.385(11)
C13 C14 1.381(13)
C14 C15 1.399(13)
C15 C16 1.377(12)
Cl1 O4 1.337(12)
Cl1 O1 1.358(12)
Cl1 O2 1.371(7)
Cl1 O3 1.377(8)
Cl2 O5 1.420(7)
Cl2 O6 1.423(6)
Cl2 O7 1.441(5)
Cl2 O8 1.443(6)

loop_
_geom_hbond_atom_site_label_D
_geom_hbond_atom_site_label_H
_geom_hbond_atom_site_label_A
_geom_hbond_distance_DH
_geom_hbond_distance_HA
_geom_hbond_distance_DA
_geom_hbond_angle_DHA
_geom_hbond_site_symmetry_A
N2 H2C O2 0.92 2.40 3.211(11) 147.7 1_455
N2 H2C O1 0.92 2.63 3.273(16) 127.7 1_455
N3 H3C O3 0.92 2.31 3.115(11) 145.9 3_676
N3 H3C Cl1 0.92 2.83 3.748(7) 172.9 3_676
N4 H4C O2 0.92 2.39 3.220(12) 150.5 .

loop_
_geom_torsion_atom_site_label_1
_geom_torsion_atom_site_label_2
_geom_torsion_atom_site_label_3
_geom_torsion_atom_site_label_4
_geom_torsion
N5 Cd1 N1 C10 88.4(5)
N3 Cd1 N1 C10 -81.0(9)
N4 Cd1 N1 C10 -16.9(5)
N2 Cd1 N1 C10 -143.0(5)
N5 Cd1 N1 C11 -28.9(5)
N3 Cd1 N1 C11 161.7(7)
N4 Cd1 N1 C11 -134.3(6)
N2 Cd1 N1 C11 99.6(5)
N5 Cd1 N1 C1 -148.9(6)
N3 Cd1 N1 C1 41.7(10)
N4 Cd1 N1 C1 105.8(5)
N2 Cd1 N1 C1 -20.3(5)
N5 Cd1 N2 C4 -135.4(5)
N3 Cd1 N2 C4 -9.7(5)
N4 Cd1 N2 C4 75.2(6)
N1 Cd1 N2 C4 152.0(5)
N5 Cd1 N2 C3 97.9(6)
N3 Cd1 N2 C3 -136.4(6)
N4 Cd1 N2 C3 -51.4(6)
N1 Cd1 N2 C3 25.3(5)
N5 Cd1 N3 C6 -126.3(6)
N4 Cd1 N3 C6 -20.6(7)
N2 Cd1 N3 C6 105.3(7)
N1 Cd1 N3 C6 41.2(12)
N5 Cd1 N3 C5 109.5(5)
N4 Cd1 N3 C5 -144.8(5)
N2 Cd1 N3 C5 -19.0(5)
N1 Cd1 N3 C5 -83.0(9)
N5 Cd1 N4 C8 145.5(6)
N3 Cd1 N4 C8 19.5(6)
N2 Cd1 N4 C8 -58.9(7)
N1 Cd1 N4 C8 -142.2(7)
N5 Cd1 N4 C9 -84.4(5)
N3 Cd1 N4 C9 149.6(5)
N2 Cd1 N4 C9 71.2(6)
N1 Cd1 N4 C9 -12.1(5)
N3 Cd1 N5 C16 9.3(8)
N4 Cd1 N5 C16 -91.6(7)
N2 Cd1 N5 C16 113.5(7)
N1 Cd1 N5 C16 -166.2(7)
N3 Cd1 N5 C12 -169.8(5)
N4 Cd1 N5 C12 89.3(6)
N2 Cd1 N5 C12 -65.6(6)
N1 Cd1 N5 C12 14.7(5)
C10 N1 C1 C2 163.4(7)
C11 N1 C1 C2 -73.8(8)
Cd1 N1 C1 C2 44.3(8)
N1 C1 C2 C3 -76.3(9)
C4 N2 C3 C2 -177.7(7)
Cd1 N2 C3 C2 -53.8(8)
C1 C2 C3 N2 81.4(9)
C3 N2 C4 C5 167.5(8)
Cd1 N2 C4 C5 38.4(8)
N2 C4 C5 N3 -60.9(10)
C6 N3 C5 C4 -79.8(9)
Cd1 N3 C5 C4 46.8(8)
C5 N3 C6 C7 167.7(8)
Cd1 N3 C6 C7 47.8(11)
N3 C6 C7 C8 -78.4(12)
C9 N4 C8 C7 -171.7(7)
Cd1 N4 C8 C7 -44.8(9)
C6 C7 C8 N4 76.7(11)
C8 N4 C9 C10 172.9(7)
Cd1 N4 C9 C10 40.5(8)
C11 N1 C10 C9 158.0(7)
C1 N1 C10 C9 -80.7(8)
Cd1 N1 C10 C9 44.9(8)
N4 C9 C10 N1 -61.1(9)
C10 N1 C11 C12 -73.1(9)
C1 N1 C11 C12 164.2(7)
Cd1 N1 C11 C12 39.7(8)
C16 N5 C12 C13 1.5(12)
Cd1 N5 C12 C13 -179.3(7)
C16 N5 C12 C11 -176.2(8)
Cd1 N5 C12 C11 2.9(10)
N1 C11 C12 N5 -31.2(11)
N1 C11 C12 C13 151.0(8)
N5 C12 C13 C14 -1.3(14)
C11 C12 C13 C14 176.4(10)
C12 C13 C14 C15 0.2(16)
C13 C14 C15 C16 0.7(16)
C12 N5 C16 C15 -0.6(13)
Cd1 N5 C16 C15 -179.7(7)
C14 C15 C16 N5 -0.5(15)
